data_7001114
loop_
_publ_author_name
'Jankov\'a, \<St\<ep\'anka'
'C\'isa\<rov\'a, Ivana'
'Uhl\'ik, Filip'
'\<Stepni\<cka, Petr'
'Kotora, Martin'

_publ_section_title
;
 Synthesis and characterisation of Dewar benzene--ferrocene conjugates
;
_journal_issue 17
_journal_name_full 'Dalton Transactions'
_journal_page_first 3137
_journal_page_last 3139
_journal_paper_doi 10.1039/b904488b
_journal_year 2009
_chemical_formula_moiety 'C23 H26 Fe O2'
_chemical_formula_sum 'C23 H26 Fe O2'
_chemical_formula_weight 390.29
_chemical_name_common
;2-ethoxycarbonyl-3-ferrocenyl-1,4,5,6-
tetramethylbicyclo(2.2.0)hexa-2,5-diene
;
_chemical_name_systematic
;
2-ethoxycarbonyl-3-ferrocenyl-1,4,5,6-tetramethylbicyclo[2.2.0]hexa-2,5-diene
;
_space_group_IT_number 2
_symmetry_cell_setting triclinic
_symmetry_space_group_name_Hall '-P 1'
_symmetry_space_group_name_H-M 'P -1'
_atom_sites_solution_hydrogens geom
_atom_sites_solution_primary direct
_atom_sites_solution_secondary difmap
_audit_creation_method SHELXL-97
_cell_angle_alpha 89.394(2)
_cell_angle_beta 86.159(3)
_cell_angle_gamma 75.385(3)
_cell_formula_units_Z 2
_cell_length_a 7.3695(2)
_cell_length_b 10.1814(5)
_cell_length_c 13.4315(6)
_cell_measurement_reflns_used 3964
_cell_measurement_temperature 150(2)
_cell_measurement_theta_max 27.48
_cell_measurement_theta_min 1.00
_cell_volume 972.97(7)
_computing_cell_refinement 'HKL Scalepack (Otwinowski & Minor, 1997)'
_computing_data_collection 'Collect (Nonius BV, 1997-2000)'
_computing_data_reduction 'HKL Denzo and Scalepack (Otwinowski & Minor, 1997)'
_computing_molecular_graphics 'PLATON (Spek, 2001)'
_computing_structure_refinement 'SHELXL-97 (Sheldrick, 1997)'
_computing_structure_solution 'SIR97 (Altomare et al., 1994)'
_diffrn_ambient_temperature 150(2)
_diffrn_detector_area_resol_mean 9.091
_diffrn_measured_fraction_theta_full 0.982
_diffrn_measured_fraction_theta_max 0.982
_diffrn_measurement_device_type KappaCCD
_diffrn_measurement_method '\w and \p scans to fill the Ewald sphere'
_diffrn_radiation_monochromator 'horizontally mounted graphite crystal'
_diffrn_radiation_source 'fine-focus sealed tube'
_diffrn_radiation_type MoK\a
_diffrn_radiation_wavelength 0.71073
_diffrn_reflns_av_R_equivalents 0.036
_diffrn_reflns_av_sigmaI/netI 0.0372
_diffrn_reflns_limit_h_max 9
_diffrn_reflns_limit_h_min -9
_diffrn_reflns_limit_k_max 13
_diffrn_reflns_limit_k_min -13
_diffrn_reflns_limit_l_max 17
_diffrn_reflns_limit_l_min -17
_diffrn_reflns_number 14778
_diffrn_reflns_theta_full 27.24
_diffrn_reflns_theta_max 27.24
_diffrn_reflns_theta_min 1.52
_diffrn_standards_number 0
_exptl_absorpt_coefficient_mu 0.788
_exptl_absorpt_correction_type none
_exptl_crystal_colour red
_exptl_crystal_density_diffrn 1.332
_exptl_crystal_density_method 'not measured'
_exptl_crystal_description prism
_exptl_crystal_F_000 412
_exptl_crystal_size_max 0.37
_exptl_crystal_size_mid 0.18
_exptl_crystal_size_min 0.08
_refine_diff_density_max 0.470
_refine_diff_density_min -0.426
_refine_diff_density_rms 0.054
_refine_ls_extinction_method none
_refine_ls_goodness_of_fit_ref 1.040
_refine_ls_hydrogen_treatment constr
_refine_ls_matrix_type full
_refine_ls_number_parameters 240
_refine_ls_number_reflns 4282
_refine_ls_number_restraints 0
_refine_ls_restrained_S_all 1.040
_refine_ls_R_factor_all 0.0448
_refine_ls_R_factor_gt 0.0343
_refine_ls_shift/su_max 0.001
_refine_ls_shift/su_mean 0.000
_refine_ls_structure_factor_coef Fsqd
_refine_ls_weighting_details 'calc w=1/[\s^2^(Fo^2^)+(0.0269P)^2^+0.6243P] where P=(Fo^2^+2Fc^2^)/3'
_refine_ls_weighting_scheme calc
_refine_ls_wR_factor_gt 0.0757
_refine_ls_wR_factor_ref 0.0800
_reflns_number_gt 3653
_reflns_number_total 4282
_reflns_threshold_expression >2sigma(I)
_cod_data_source_file b904488b.txt
_cod_data_source_block js196
_cod_original_sg_symbol_H-M P-1
_cod_database_code 7001114

loop_
_symmetry_equiv_pos_as_xyz
'x, y, z'
'-x, -y, -z'

loop_
_atom_site_label
_atom_site_type_symbol
_atom_site_fract_x
_atom_site_fract_y
_atom_site_fract_z
_atom_site_U_iso_or_equiv
_atom_site_adp_type
_atom_site_occupancy
_atom_site_symmetry_multiplicity
_atom_site_calc_flag
_atom_site_refinement_flags
_atom_site_disorder_assembly
_atom_site_disorder_group
Fe Fe 0.51276(3) 0.53628(3) 0.718108(19) 0.02157(9) Uani 1 1 d . . .
O1 O 0.57368(19) 0.14113(14) 0.58430(10) 0.0316(3) Uani 1 1 d . . .
O2 O 0.81983(17) -0.03167(13) 0.61762(9) 0.0240(3) Uani 1 1 d . . .
C1 C 0.4682(2) 0.36312(18) 0.78288(13) 0.0219(4) Uani 1 1 d . . .
C2 C 0.4168(3) 0.4759(2) 0.85196(14) 0.0260(4) Uani 1 1 d . . .
H2 H 0.4684 0.4801 0.9128 0.031 Uiso 1 1 calc R . .
C3 C 0.2747(3) 0.5791(2) 0.81156(15) 0.0294(4) Uani 1 1 d . . .
H3 H 0.2166 0.6625 0.8412 0.035 Uiso 1 1 calc R . .
C4 C 0.2365(2) 0.5329(2) 0.71802(15) 0.0286(4) Uani 1 1 d . . .
H4 H 0.1486 0.5810 0.6758 0.034 Uiso 1 1 calc R . .
C5 C 0.3543(2) 0.40119(19) 0.69947(14) 0.0245(4) Uani 1 1 d . . .
H5 H 0.3575 0.3484 0.6430 0.029 Uiso 1 1 calc R . .
C6 C 0.7934(3) 0.5005(2) 0.67897(15) 0.0294(4) Uani 1 1 d . . .
H6 H 0.8847 0.4221 0.6925 0.035 Uiso 1 1 calc R . .
C7 C 0.7343(3) 0.6173(2) 0.74098(16) 0.0293(4) Uani 1 1 d . . .
H7 H 0.7801 0.6291 0.8022 0.035 Uiso 1 1 calc R . .
C8 C 0.5930(3) 0.7131(2) 0.69324(17) 0.0334(5) Uani 1 1 d . . .
H8 H 0.5297 0.7986 0.7176 0.040 Uiso 1 1 calc R . .
C9 C 0.5654(3) 0.6551(2) 0.60154(16) 0.0347(5) Uani 1 1 d . . .
H9 H 0.4808 0.6961 0.5553 0.042 Uiso 1 1 calc R . .
C10 C 0.6893(3) 0.5241(2) 0.59287(15) 0.0316(4) Uani 1 1 d . . .
H10 H 0.7004 0.4639 0.5399 0.038 Uiso 1 1 calc R . .
C11 C 0.6144(2) 0.23977(18) 0.79694(13) 0.0215(4) Uani 1 1 d . . .
C12 C 0.7021(2) 0.12767(18) 0.74308(13) 0.0220(4) Uani 1 1 d . . .
C13 C 0.8341(3) 0.06542(19) 0.82404(13) 0.0238(4) Uani 1 1 d . . .
C14 C 1.0078(3) 0.1200(2) 0.82788(14) 0.0258(4) Uani 1 1 d . . .
C15 C 0.9199(3) 0.2288(2) 0.88384(14) 0.0255(4) Uani 1 1 d . . .
C16 C 0.7296(2) 0.19405(19) 0.88829(13) 0.0231(4) Uani 1 1 d . . .
C17 C 0.6882(2) 0.08362(18) 0.64131(13) 0.0217(4) Uani 1 1 d . . .
C18 C 0.8120(3) -0.0851(2) 0.51820(14) 0.0272(4) Uani 1 1 d . . .
H18A H 0.8359 -0.0215 0.4678 0.033 Uiso 1 1 calc R . .
H18B H 0.6887 -0.0998 0.5102 0.033 Uiso 1 1 calc R . .
C19 C 0.9598(3) -0.2169(2) 0.50744(16) 0.0335(5) Uani 1 1 d . . .
H19A H 1.0801 -0.2019 0.5191 0.050 Uiso 1 1 calc R . .
H19B H 0.9632 -0.2524 0.4412 0.050 Uiso 1 1 calc R . .
H19C H 0.9306 -0.2808 0.5551 0.050 Uiso 1 1 calc R . .
C20 C 0.8425(3) -0.0783(2) 0.85941(15) 0.0320(4) Uani 1 1 d . . .
H20A H 0.9149 -0.1421 0.8107 0.048 Uiso 1 1 calc R . .
H20B H 0.7174 -0.0905 0.8679 0.048 Uiso 1 1 calc R . .
H20C H 0.9004 -0.0930 0.9219 0.048 Uiso 1 1 calc R . .
C21 C 1.1996(3) 0.0683(2) 0.77974(16) 0.0362(5) Uani 1 1 d . . .
H21A H 1.1946 0.0751 0.7086 0.054 Uiso 1 1 calc R . .
H21B H 1.2480 -0.0249 0.7976 0.054 Uiso 1 1 calc R . .
H21C H 1.2802 0.1213 0.8018 0.054 Uiso 1 1 calc R . .
C22 C 0.9765(3) 0.3471(2) 0.92422(15) 0.0330(5) Uani 1 1 d . . .
H22A H 1.1028 0.3444 0.8997 0.049 Uiso 1 1 calc R . .
H22B H 0.9701 0.3435 0.9958 0.049 Uiso 1 1 calc R . .
H22C H 0.8931 0.4297 0.9032 0.049 Uiso 1 1 calc R . .
C23 C 0.6251(3) 0.1817(2) 0.98798(14) 0.0316(4) Uani 1 1 d . . .
H23A H 0.7101 0.1267 1.0320 0.047 Uiso 1 1 calc R . .
H23B H 0.5242 0.1402 0.9780 0.047 Uiso 1 1 calc R . .
H23C H 0.5750 0.2703 1.0169 0.047 Uiso 1 1 calc R . .

loop_
_atom_site_aniso_label
_atom_site_aniso_U_11
_atom_site_aniso_U_22
_atom_site_aniso_U_33
_atom_site_aniso_U_23
_atom_site_aniso_U_13
_atom_site_aniso_U_12
Fe 0.01675(13) 0.02312(15) 0.02473(15) -0.00050(10) -0.00069(9) -0.00498(10)
O1 0.0336(7) 0.0317(8) 0.0271(7) -0.0019(6) -0.0125(6) -0.0008(6)
O2 0.0250(6) 0.0248(7) 0.0211(6) -0.0035(5) -0.0041(5) -0.0036(5)
C1 0.0189(8) 0.0232(10) 0.0245(9) 0.0009(7) 0.0000(7) -0.0073(7)
C2 0.0234(9) 0.0300(11) 0.0231(9) -0.0015(8) 0.0029(7) -0.0051(8)
C3 0.0213(9) 0.0279(11) 0.0351(11) -0.0009(8) 0.0082(8) -0.0018(8)
C4 0.0151(8) 0.0334(11) 0.0373(11) 0.0074(9) -0.0025(7) -0.0060(8)
C5 0.0189(9) 0.0281(10) 0.0289(10) 0.0021(8) -0.0044(7) -0.0093(7)
C6 0.0167(9) 0.0303(11) 0.0411(12) -0.0013(9) 0.0020(8) -0.0068(8)
C7 0.0241(9) 0.0314(11) 0.0365(11) -0.0001(9) -0.0034(8) -0.0139(8)
C8 0.0280(10) 0.0227(10) 0.0503(13) 0.0024(9) 0.0015(9) -0.0090(8)
C9 0.0301(11) 0.0419(13) 0.0350(11) 0.0149(10) -0.0045(8) -0.0145(9)
C10 0.0287(10) 0.0384(12) 0.0293(11) -0.0031(9) 0.0075(8) -0.0135(9)
C11 0.0195(8) 0.0238(9) 0.0221(9) 0.0022(7) -0.0029(7) -0.0071(7)
C12 0.0209(9) 0.0240(10) 0.0218(9) 0.0014(7) -0.0047(7) -0.0061(7)
C13 0.0255(9) 0.0245(10) 0.0209(9) -0.0001(7) -0.0050(7) -0.0046(7)
C14 0.0253(9) 0.0301(10) 0.0228(9) 0.0052(8) -0.0061(7) -0.0073(8)
C15 0.0267(9) 0.0301(11) 0.0218(9) 0.0041(8) -0.0062(7) -0.0099(8)
C16 0.0239(9) 0.0236(10) 0.0217(9) -0.0009(7) -0.0036(7) -0.0051(7)
C17 0.0221(9) 0.0212(9) 0.0226(9) -0.0001(7) -0.0023(7) -0.0066(7)
C18 0.0339(10) 0.0280(10) 0.0205(9) -0.0040(8) -0.0034(7) -0.0088(8)
C19 0.0354(11) 0.0306(11) 0.0331(11) -0.0063(9) 0.0028(8) -0.0070(9)
C20 0.0369(11) 0.0262(11) 0.0327(11) 0.0013(8) -0.0079(8) -0.0062(8)
C21 0.0301(11) 0.0437(13) 0.0339(11) 0.0032(10) -0.0023(8) -0.0074(9)
C22 0.0391(11) 0.0354(12) 0.0287(11) 0.0002(9) -0.0049(8) -0.0164(9)
C23 0.0372(11) 0.0323(11) 0.0267(10) 0.0027(8) -0.0042(8) -0.0109(9)

loop_
_atom_type_symbol
_atom_type_description
_atom_type_scat_dispersion_real
_atom_type_scat_dispersion_imag
_atom_type_scat_source
C C 0.0033 0.0016 'International Tables Vol C Tables 4.2.6.8 and 6.1.1.4'
H H 0.0000 0.0000 'International Tables Vol C Tables 4.2.6.8 and 6.1.1.4'
O O 0.0106 0.0060 'International Tables Vol C Tables 4.2.6.8 and 6.1.1.4'
Fe Fe 0.3463 0.8444 'International Tables Vol C Tables 4.2.6.8 and 6.1.1.4'

loop_
_geom_angle_atom_site_label_1
_geom_angle_atom_site_label_2
_geom_angle_atom_site_label_3
_geom_angle
_geom_angle_site_symmetry_1
_geom_angle_site_symmetry_3
_geom_angle_publ_flag
C2 Fe C6 121.51(8) . . ?
C2 Fe C10 156.34(8) . . ?
C6 Fe C10 40.58(8) . . ?
C2 Fe C3 40.64(8) . . ?
C6 Fe C3 156.72(8) . . ?
C10 Fe C3 161.37(8) . . ?
C2 Fe C5 68.92(8) . . ?
C6 Fe C5 124.78(8) . . ?
C10 Fe C5 106.83(8) . . ?
C3 Fe C5 68.53(8) . . ?
C2 Fe C9 162.02(8) . . ?
C6 Fe C9 68.19(8) . . ?
C10 Fe C9 40.49(9) . . ?
C3 Fe C9 124.85(8) . . ?
C5 Fe C9 119.87(8) . . ?
C2 Fe C4 68.35(8) . . ?
C6 Fe C4 161.46(8) . . ?
C10 Fe C4 124.42(8) . . ?
C3 Fe C4 40.53(8) . . ?
C5 Fe C4 40.52(8) . . ?
C9 Fe C4 107.27(8) . . ?
C2 Fe C7 108.39(8) . . ?
C6 Fe C7 40.56(8) . . ?
C10 Fe C7 68.21(8) . . ?
C3 Fe C7 121.59(8) . . ?
C5 Fe C7 162.30(8) . . ?
C9 Fe C7 68.17(8) . . ?
C4 Fe C7 156.26(8) . . ?
C2 Fe C1 41.36(7) . . ?
C6 Fe C1 107.36(8) . . ?
C10 Fe C1 120.11(8) . . ?
C3 Fe C1 69.06(8) . . ?
C5 Fe C1 41.09(7) . . ?
C9 Fe C1 155.08(8) . . ?
C4 Fe C1 68.74(7) . . ?
C7 Fe C1 125.38(8) . . ?
C2 Fe C8 125.41(8) . . ?
C6 Fe C8 68.20(8) . . ?
C10 Fe C8 68.21(9) . . ?
C3 Fe C8 107.99(8) . . ?
C5 Fe C8 155.24(8) . . ?
C9 Fe C8 40.59(9) . . ?
C4 Fe C8 120.87(8) . . ?
C7 Fe C8 40.49(8) . . ?
C1 Fe C8 162.65(8) . . ?
C17 O2 C18 114.84(14) . . ?
C5 C1 C2 106.59(16) . . ?
C5 C1 C11 128.76(16) . . ?
C2 C1 C11 124.59(16) . . ?
C5 C1 Fe 69.27(10) . . ?
C2 C1 Fe 68.79(10) . . ?
C11 C1 Fe 124.65(12) . . ?
C3 C2 C1 108.49(17) . . ?
C3 C2 Fe 70.03(11) . . ?
C1 C2 Fe 69.85(10) . . ?
C3 C2 H2 125.8 . . ?
C1 C2 H2 125.8 . . ?
Fe C2 H2 125.9 . . ?
C2 C3 C4 108.00(17) . . ?
C2 C3 Fe 69.33(10) . . ?
C4 C3 Fe 69.81(10) . . ?
C2 C3 H3 126.0 . . ?
C4 C3 H3 126.0 . . ?
Fe C3 H3 126.4 . . ?
C5 C4 C3 108.68(17) . . ?
C5 C4 Fe 69.67(10) . . ?
C3 C4 Fe 69.66(10) . . ?
C5 C4 H4 125.7 . . ?
C3 C4 H4 125.7 . . ?
Fe C4 H4 126.6 . . ?
C4 C5 C1 108.25(17) . . ?
C4 C5 Fe 69.81(10) . . ?
C1 C5 Fe 69.64(10) . . ?
C4 C5 H5 125.9 . . ?
C1 C5 H5 125.9 . . ?
Fe C5 H5 126.3 . . ?
C10 C6 C7 108.06(18) . . ?
C10 C6 Fe 69.73(11) . . ?
C7 C6 Fe 69.98(11) . . ?
C10 C6 H6 126.0 . . ?
C7 C6 H6 126.0 . . ?
Fe C6 H6 125.9 . . ?
C6 C7 C8 107.99(18) . . ?
C6 C7 Fe 69.47(10) . . ?
C8 C7 Fe 69.82(11) . . ?
C6 C7 H7 126.0 . . ?
C8 C7 H7 126.0 . . ?
Fe C7 H7 126.3 . . ?
C7 C8 C9 107.84(18) . . ?
C7 C8 Fe 69.69(11) . . ?
C9 C8 Fe 69.53(11) . . ?
C7 C8 H8 126.1 . . ?
C9 C8 H8 126.1 . . ?
Fe C8 H8 126.3 . . ?
C10 C9 C8 108.05(18) . . ?
C10 C9 Fe 69.63(11) . . ?
C8 C9 Fe 69.88(12) . . ?
C10 C9 H9 126.0 . . ?
C8 C9 H9 126.0 . . ?
Fe C9 H9 126.1 . . ?
C9 C10 C6 108.06(18) . . ?
C9 C10 Fe 69.88(11) . . ?
C6 C10 Fe 69.69(11) . . ?
C9 C10 H10 126.0 . . ?
C6 C10 H10 126.0 . . ?
Fe C10 H10 126.0 . . ?
C12 C11 C1 137.21(17) . . ?
C12 C11 C16 93.49(14) . . ?
C1 C11 C16 129.30(16) . . ?
C11 C12 C17 133.38(17) . . ?
C11 C12 C13 94.82(14) . . ?
C17 C12 C13 131.67(16) . . ?
C20 C13 C14 119.20(16) . . ?
C20 C13 C12 119.58(15) . . ?
C14 C13 C12 114.95(15) . . ?
C20 C13 C16 122.21(16) . . ?
C14 C13 C16 85.74(13) . . ?
C12 C13 C16 85.56(13) . . ?
C15 C14 C21 135.28(19) . . ?
C15 C14 C13 94.47(15) . . ?
C21 C14 C13 130.17(18) . . ?
C14 C15 C22 134.69(18) . . ?
C14 C15 C16 94.25(15) . . ?
C22 C15 C16 130.99(17) . . ?
C23 C16 C15 120.66(15) . . ?
C23 C16 C11 118.48(15) . . ?
C15 C16 C11 114.64(15) . . ?
C23 C16 C13 121.71(16) . . ?
C15 C16 C13 85.52(13) . . ?
C11 C16 C13 86.10(13) . . ?
O1 C17 O2 123.19(16) . . ?
O1 C17 C12 125.51(17) . . ?
O2 C17 C12 111.30(15) . . ?
O2 C18 C19 107.36(15) . . ?
O2 C18 H18A 110.2 . . ?
C19 C18 H18A 110.2 . . ?
O2 C18 H18B 110.2 . . ?
C19 C18 H18B 110.2 . . ?
H18A C18 H18B 108.5 . . ?
C18 C19 H19A 109.5 . . ?
C18 C19 H19B 109.5 . . ?
H19A C19 H19B 109.5 . . ?
C18 C19 H19C 109.5 . . ?
H19A C19 H19C 109.5 . . ?
H19B C19 H19C 109.5 . . ?
C13 C20 H20A 109.5 . . ?
C13 C20 H20B 109.5 . . ?
H20A C20 H20B 109.5 . . ?
C13 C20 H20C 109.5 . . ?
H20A C20 H20C 109.5 . . ?
H20B C20 H20C 109.5 . . ?
C14 C21 H21A 109.5 . . ?
C14 C21 H21B 109.5 . . ?
H21A C21 H21B 109.5 . . ?
C14 C21 H21C 109.5 . . ?
H21A C21 H21C 109.5 . . ?
H21B C21 H21C 109.5 . . ?
C15 C22 H22A 109.5 . . ?
C15 C22 H22B 109.5 . . ?
H22A C22 H22B 109.5 . . ?
C15 C22 H22C 109.5 . . ?
H22A C22 H22C 109.5 . . ?
H22B C22 H22C 109.5 . . ?
C16 C23 H23A 109.5 . . ?
C16 C23 H23B 109.5 . . ?
H23A C23 H23B 109.5 . . ?
C16 C23 H23C 109.5 . . ?
H23A C23 H23C 109.5 . . ?
H23B C23 H23C 109.5 . . ?

loop_
_geom_bond_atom_site_label_1
_geom_bond_atom_site_label_2
_geom_bond_distance
_geom_bond_site_symmetry_2
_geom_bond_publ_flag
Fe C2 2.0337(19) . ?
Fe C6 2.0407(18) . ?
Fe C10 2.0412(19) . ?
Fe C3 2.0431(18) . ?
Fe C5 2.0432(18) . ?
Fe C9 2.045(2) . ?
Fe C4 2.0450(18) . ?
Fe C7 2.0474(18) . ?
Fe C1 2.0481(18) . ?
Fe C8 2.049(2) . ?
O1 C17 1.212(2) . ?
O2 C17 1.346(2) . ?
O2 C18 1.457(2) . ?
C1 C5 1.436(2) . ?
C1 C2 1.442(3) . ?
C1 C11 1.454(2) . ?
C2 C3 1.416(3) . ?
C2 H2 0.9300 . ?
C3 C4 1.416(3) . ?
C3 H3 0.9300 . ?
C4 C5 1.416(3) . ?
C4 H4 0.9300 . ?
C5 H5 0.9300 . ?
C6 C10 1.416(3) . ?
C6 C7 1.417(3) . ?
C6 H6 0.9300 . ?
C7 C8 1.417(3) . ?
C7 H7 0.9300 . ?
C8 C9 1.420(3) . ?
C8 H8 0.9300 . ?
C9 C10 1.414(3) . ?
C9 H9 0.9300 . ?
C10 H10 0.9300 . ?
C11 C12 1.352(3) . ?
C11 C16 1.540(2) . ?
C12 C17 1.461(2) . ?
C12 C13 1.532(2) . ?
C13 C20 1.521(3) . ?
C13 C14 1.522(3) . ?
C13 C16 1.575(2) . ?
C14 C15 1.342(3) . ?
C14 C21 1.484(3) . ?
C15 C22 1.489(3) . ?
C15 C16 1.528(3) . ?
C16 C23 1.519(3) . ?
C18 C19 1.501(3) . ?
C18 H18A 0.9700 . ?
C18 H18B 0.9700 . ?
C19 H19A 0.9600 . ?
C19 H19B 0.9600 . ?
C19 H19C 0.9600 . ?
C20 H20A 0.9600 . ?
C20 H20B 0.9600 . ?
C20 H20C 0.9600 . ?
C21 H21A 0.9600 . ?
C21 H21B 0.9600 . ?
C21 H21C 0.9600 . ?
C22 H22A 0.9600 . ?
C22 H22B 0.9600 . ?
C22 H22C 0.9600 . ?
C23 H23A 0.9600 . ?
C23 H23B 0.9600 . ?
C23 H23C 0.9600 . ?
